data_2200498
loop_
_publ_author_name
'Dehghanpour, Saeed'
'Mahmoudkhani, Amir H.'
'Langer, Vratislav'

_publ_section_title
;
 Redetermination of piperazine dihydrochloride monohydrate
;
_journal_issue 7
_journal_name_full 'Acta Crystallographica Section E'
_journal_page_first o610
_journal_page_last o611
_journal_paper_doi 10.1107/S1600536801009771
_journal_volume 57
_journal_year 2001
_chemical_formula_iupac 'C4 H12 N2 2+, 2Cl 1-, H2 O'
_chemical_formula_moiety 'C4 H12 N2 2+, 2Cl 1-, H2 O'
_chemical_formula_sum 'C4 H14 Cl2 N2 O'
_chemical_formula_weight 177.07
_chemical_name_systematic
;
Piperazine dihydrochloride monohydrate
;
_space_group_IT_number 15
_symmetry_cell_setting monoclinic
_symmetry_space_group_name_Hall '-C 2yc'
_symmetry_space_group_name_H-M 'C 1 2/c 1'
_audit_creation_method SHELXTL
_cell_angle_alpha 90.00
_cell_angle_beta 107.587(2)
_cell_angle_gamma 90.00
_cell_formula_units_Z 4
_cell_length_a 10.2233(3)
_cell_length_b 6.3323(3)
_cell_length_c 13.5389(6)
_cell_measurement_reflns_used 1781
_cell_measurement_temperature 297(2)
_cell_measurement_theta_max 32
_cell_measurement_theta_min 1
_cell_volume 835.50(6)
_computing_cell_refinement 'SAINT (Siemens, 1995)'
_computing_data_collection 'SMART (Siemens, 1995)'
_computing_data_reduction 'SAINT and SADABS (Sheldrick, 1996)'
_computing_molecular_graphics 'DIAMOND (Brandenburg, 2000)'
_computing_structure_refinement SHELXTL
_computing_structure_solution 'SHELXTL (Bruker, 1997)'
_diffrn_ambient_temperature 297(2)
_diffrn_detector_area_resol_mean no
_diffrn_measured_fraction_theta_full .926
_diffrn_measured_fraction_theta_max .926
_diffrn_measurement_device_type 'Siemens SMART CCD'
_diffrn_measurement_method \w
_diffrn_radiation_monochromator graphite
_diffrn_radiation_source 'fine-focus sealed tube'
_diffrn_radiation_type MoK\a
_diffrn_radiation_wavelength .71073
_diffrn_reflns_av_R_equivalents .0434
_diffrn_reflns_av_sigmaI/netI .0596
_diffrn_reflns_limit_h_max 15
_diffrn_reflns_limit_h_min -8
_diffrn_reflns_limit_k_max 9
_diffrn_reflns_limit_k_min -8
_diffrn_reflns_limit_l_max 20
_diffrn_reflns_limit_l_min -20
_diffrn_reflns_number 3545
_diffrn_reflns_theta_full 32.91
_diffrn_reflns_theta_max 32.91
_diffrn_reflns_theta_min 3.16
_diffrn_standards_decay_% none
_diffrn_standards_interval_count no
_diffrn_standards_interval_time no
_diffrn_standards_number no
_exptl_absorpt_coefficient_mu .710
_exptl_absorpt_correction_T_max .9722
_exptl_absorpt_correction_T_min .7644
_exptl_absorpt_correction_type multi-scan
_exptl_absorpt_process_details '(Sheldrick, 1996)'
_exptl_crystal_colour colorless
_exptl_crystal_density_diffrn 1.408
_exptl_crystal_density_method 'not measured'
_exptl_crystal_description 'thin plate'
_exptl_crystal_F_000 376
_exptl_crystal_size_max .40
_exptl_crystal_size_mid .20
_exptl_crystal_size_min .04
_refine_diff_density_max .481
_refine_diff_density_min -.347
_refine_ls_extinction_method none
_refine_ls_goodness_of_fit_ref 1.017
_refine_ls_hydrogen_treatment mixed
_refine_ls_matrix_type full
_refine_ls_number_parameters 51
_refine_ls_number_reflns 1453
_refine_ls_number_restraints 1
_refine_ls_restrained_S_all 1.017
_refine_ls_R_factor_all .0845
_refine_ls_R_factor_gt .0518
_refine_ls_shift/su_max .001
_refine_ls_shift/su_mean .000
_refine_ls_structure_factor_coef Fsqd
_refine_ls_weighting_details 'calc w = 1/[\s^2^(Fo^2^)+(0.0792P)^2^] where P = (Fo^2^+2Fc^2^)/3'
_refine_ls_weighting_scheme calc
_refine_ls_wR_factor_ref .1489
_reflns_number_gt 974
_reflns_number_total 1453
_reflns_threshold_expression I>2\s(I)
_cod_data_source_file ob6045.cif
_cod_data_source_block I
_cod_original_sg_symbol_H-M 'C 2/c'
_cod_database_code 2200498

loop_
_symmetry_equiv_pos_as_xyz
'x, y, z'
'-x, y, -z+1/2'
'x+1/2, y+1/2, z'
'-x+1/2, y+1/2, -z+1/2'
'-x, -y, -z'
'x, -y, z-1/2'
'-x+1/2, -y+1/2, -z'
'x+1/2, -y+1/2, z-1/2'

loop_
_atom_site_label
_atom_site_fract_x
_atom_site_fract_y
_atom_site_fract_z
_atom_site_U_iso_or_equiv
_atom_site_adp_type
_atom_site_calc_flag
_atom_site_refinement_flags
_atom_site_occupancy
_atom_site_disorder_assembly
_atom_site_disorder_group
_atom_site_type_symbol
Cl1 .79885(6) .09493(10) .66349(4) .0422(2) Uani d . 1 . . Cl
N1 .55069(18) .4113(3) .60246(13) .0316(4) Uani d . 1 . . N
H1A .4929 .4679 .6338 .040(7) Uiso calc R 1 . . H
H1B .6105 .3283 .6486 .055(8) Uiso calc R 1 . . H
C1 .4714(2) .2815(3) .51244(16) .0348(5) Uani d . 1 . . C
H1C .4202 .1738 .5360 .048(7) Uiso calc R 1 . . H
H1D .5344 .2112 .4821 .049(8) Uiso calc R 1 . . H
O1 .5000 .0430(6) .7500 .0731(9) Uani d SD 1 . . O
C2 .6266(2) .5831(3) .56860(17) .0346(5) Uani d . 1 . . C
H2A .6947 .5223 .5402 .029(6) Uiso calc R 1 . . H
H2B .6741 .6695 .6277 .048(7) Uiso calc R 1 . . H
H1 .434(4) -.035(7) .757(5) .150 Uiso d D 1 . . H

loop_
_atom_site_aniso_label
_atom_site_aniso_U_11
_atom_site_aniso_U_22
_atom_site_aniso_U_33
_atom_site_aniso_U_12
_atom_site_aniso_U_13
_atom_site_aniso_U_23
Cl1 .0371(3) .0526(4) .0370(3) .0167(2) .0113(2) .0009(2)
N1 .0271(8) .0362(9) .0316(8) .0039(7) .0090(6) .0020(7)
C1 .0365(11) .0269(10) .0425(11) -.0020(8) .0143(9) -.0024(8)
O1 .055(2) .0586(19) .112(3) .000 .035(2) .000
C2 .0259(10) .0397(11) .0372(10) -.0046(8) .0078(8) -.0061(9)

loop_
_atom_type_symbol
_atom_type_description
_atom_type_scat_dispersion_real
_atom_type_scat_dispersion_imag
_atom_type_scat_source
C C .0033 .0016 'International Tables Vol C Tables 4.2.6.8 and 6.1.1.4'
H H .0000 .0000 'International Tables Vol C Tables 4.2.6.8 and 6.1.1.4'
N N .0061 .0033 'International Tables Vol C Tables 4.2.6.8 and 6.1.1.4'
O O .0106 .0060 'International Tables Vol C Tables 4.2.6.8 and 6.1.1.4'
Cl Cl .1484 .1585 'International Tables Vol C Tables 4.2.6.8 and 6.1.1.4'

loop_
_geom_angle_atom_site_label_1
_geom_angle_atom_site_label_2
_geom_angle_atom_site_label_3
_geom_angle_site_symmetry_1
_geom_angle_site_symmetry_3
_geom_angle
_geom_angle_publ_flag
C2 N1 C1 . . 110.92(16) yes
C2 N1 H1A . . 109.5 ?
C1 N1 H1A . . 109.5 ?
C2 N1 H1B . . 109.5 ?
C1 N1 H1B . . 109.5 ?
H1A N1 H1B . . 108.0 ?
N1 C1 C2 . 5_666 111.01(17) yes
N1 C1 H1C . . 109.4 ?
C2 C1 H1C 5_666 . 109.4 ?
N1 C1 H1D . . 109.4 ?
C2 C1 H1D 5_666 . 109.4 ?
H1C C1 H1D . . 108.0 ?
N1 C2 C1 . 5_666 110.23(17) yes
N1 C2 H2A . . 109.6 ?
C1 C2 H2A 5_666 . 109.6 ?
N1 C2 H2B . . 109.6 ?
C1 C2 H2B 5_666 . 109.6 ?
H2A C2 H2B . . 108.1 ?
H1 O1 H1 . 2_656 109(7) ?

loop_
_geom_bond_atom_site_label_1
_geom_bond_atom_site_label_2
_geom_bond_site_symmetry_2
_geom_bond_distance
_geom_bond_publ_flag
N1 C2 . 1.487(3) yes
N1 C1 . 1.491(3) yes
N1 H1A . .9000 ?
N1 H1B . .9000 ?
C1 C2 5_666 1.510(3) yes
C1 H1C . .9700 ?
C1 H1D . .9700 ?
O1 H1 . .86(2) ?
C2 C1 5_666 1.510(3) ?
C2 H2A . .9700 ?
C2 H2B . .9700 ?

loop_
_geom_hbond_atom_site_label_D
_geom_hbond_atom_site_label_H
_geom_hbond_atom_site_label_A
_geom_hbond_site_symmetry_A
_geom_hbond_distance_DH
_geom_hbond_distance_HA
_geom_hbond_distance_DA
_geom_hbond_angle_DHA
N1 H1B Cl1 . .90 2.39 3.1412(19) 141.4
N1 H1A Cl1 3_455 .90 2.29 3.1541(18) 162.1
O1 H1 Cl1 3_445 .86(2) 2.82(4) 3.492(3) 137(5)
C2 H2B Cl1 4_656 .97 2.80 3.475(2) 127.7
